data_1563570
loop_
_publ_author_name
'Gribanov, Alexander'
'Grytsiv, Andriy'
'Rogl, Peter'
'Seropegin, Yurii'
'Giester, Gerald'

_publ_section_title
;
 X-ray structural study of intermetallic alloys RT2Si and RTSi2 (R=rare
 earth, T=noble metal)
;
_journal_issue 6
_journal_name_full 'Journal of Solid State Chemistry'
_journal_page_first 1278
_journal_page_last 1289
_journal_paper_doi 10.1016/j.jssc.2010.03.038
_journal_volume 183
_journal_year 2010
_chemical_formula_sum 'Eu4 Pt4.3 Si7.7'
_chemical_formula_weight 1663.02
_space_group_IT_number 63
_space_group_name_Hall '-C 2c 2'
_space_group_name_H-M_alt 'C m c m'
_symmetry_cell_setting orthorhombic
_symmetry_space_group_name_H-M 'C m c m'
_atom_sites_solution_hydrogens geom
_atom_sites_solution_primary direct
_atom_sites_solution_secondary difmap
_audit_creation_method SHELXL-97
_cell_angle_alpha 90.00
_cell_angle_beta 90.00
_cell_angle_gamma 90.00
_cell_formula_units_Z 1
_cell_length_a 4.3567(2)
_cell_length_b 16.9899(9)
_cell_length_c 4.1517(2)
_cell_measurement_temperature 298(2)
_cell_volume 307.31(3)
_computing_structure_refinement 'SHELXL-97 (Sheldrick, 1997)'
_computing_structure_solution 'SHELXS-97 (Sheldrick, 1990)'
_diffrn_ambient_temperature 298(2)
_diffrn_measured_fraction_theta_full 0.991
_diffrn_measured_fraction_theta_max 0.991
_diffrn_radiation_monochromator graphite
_diffrn_radiation_source 'fine-focus sealed tube'
_diffrn_radiation_type MoK\a
_diffrn_radiation_wavelength 0.71069
_diffrn_reflns_av_R_equivalents 0.0183
_diffrn_reflns_av_sigmaI/netI 0.0205
_diffrn_reflns_limit_h_max 7
_diffrn_reflns_limit_h_min -7
_diffrn_reflns_limit_k_max 28
_diffrn_reflns_limit_k_min -27
_diffrn_reflns_limit_l_max 6
_diffrn_reflns_limit_l_min -6
_diffrn_reflns_number 721
_diffrn_reflns_theta_full 36.24
_diffrn_reflns_theta_max 36.24
_diffrn_reflns_theta_min 4.80
_exptl_absorpt_coefficient_mu 69.516
_exptl_absorpt_correction_T_max 0.1287
_exptl_absorpt_correction_T_min 0.1287
_exptl_crystal_density_diffrn 8.986
_exptl_crystal_density_method 'not measured'
_exptl_crystal_F_000 695
_exptl_crystal_size_max 0.05
_exptl_crystal_size_mid 0.05
_exptl_crystal_size_min 0.05
_refine_diff_density_max 99.279
_refine_diff_density_min -52.821
_refine_diff_density_rms 6.172
_refine_ls_extinction_coef 0.0006(11)
_refine_ls_extinction_expression Fc^*^=kFc[1+0.001xFc^2^\l^3^/sin(2\q)]^-1/4^
_refine_ls_extinction_method SHELXL
_refine_ls_goodness_of_fit_ref 6.601
_refine_ls_hydrogen_treatment mixed
_refine_ls_matrix_type full
_refine_ls_number_parameters 19
_refine_ls_number_reflns 444
_refine_ls_number_restraints 0
_refine_ls_restrained_S_all 6.601
_refine_ls_R_factor_all 0.1948
_refine_ls_R_factor_gt 0.1902
_refine_ls_shift/su_max 5.579
_refine_ls_shift/su_mean 0.371
_refine_ls_structure_factor_coef Fsqd
_refine_ls_weighting_details 'calc w=1/[\s^2^(Fo^2^)+(0.0551P)^2^+21.8185P] where P=(Fo^2^+2Fc^2^)/3'
_refine_ls_weighting_scheme calc
_refine_ls_wR_factor_gt 0.4772
_refine_ls_wR_factor_ref 0.4781
_reflns_number_gt 406
_reflns_number_total 444
_reflns_threshold_expression >2sigma(I)
_cod_data_source_file JSSC-2010-183-1278.cif
_cod_data_source_block euptsi2
_cod_original_sg_symbol_H-M Cmcm
_cod_original_formula_sum 'Eu4 Pt4.30 Si7.70'
_cod_database_code 1563570

loop_
_symmetry_equiv_pos_as_xyz
'x, y, z'
'x, -y, -z'
'x, y, -z+1/2'
'x, -y, z+1/2'
'x+1/2, y+1/2, z'
'x+1/2, -y+1/2, -z'
'x+1/2, y+1/2, -z+1/2'
'x+1/2, -y+1/2, z+1/2'
'-x, -y, -z'
'-x, y, z'
'-x, -y, z-1/2'
'-x, y, -z-1/2'
'-x+1/2, -y+1/2, -z'
'-x+1/2, y+1/2, z'
'-x+1/2, -y+1/2, z-1/2'
'-x+1/2, y+1/2, -z-1/2'

loop_
_atom_site_label
_atom_site_type_symbol
_atom_site_fract_x
_atom_site_fract_y
_atom_site_fract_z
_atom_site_U_iso_or_equiv
_atom_site_adp_type
_atom_site_occupancy
_atom_site_symmetry_multiplicity
_atom_site_calc_flag
_atom_site_refinement_flags
_atom_site_disorder_assembly
_atom_site_disorder_group
Eu1 Eu 0.0000 0.3942(2) 0.2500 0.0036(12) Uani 1 4 d S . .
Pt1 Pt 0.0000 0.17965(18) 0.2500 0.0068(11) Uani 1 4 d S . .
Si1 Si 0.0000 0.7519(15) 0.2500 0.005(4) Uani 1 4 d S . .
Si2 Si 0.0000 -0.076(2) 0.2500 0.135(14) Uani 1 4 d SP . .

loop_
_atom_site_aniso_label
_atom_site_aniso_U_11
_atom_site_aniso_U_22
_atom_site_aniso_U_33
_atom_site_aniso_U_23
_atom_site_aniso_U_13
_atom_site_aniso_U_12
Eu1 0.0037(17) 0.0037(17) 0.0034(18) 0.000 0.000 0.000
Pt1 0.0069(15) 0.0069(16) 0.0066(16) 0.000 0.000 0.000
Si1 0.005(9) 0.011(9) 0.000(8) 0.000 0.000 0.000
Si2 0.081(13) 0.23(3) 0.094(15) 0.000 0.000 0.000

loop_
_atom_type_symbol
_atom_type_description
_atom_type_scat_dispersion_real
_atom_type_scat_dispersion_imag
_atom_type_scat_source
Eu Eu -0.1578 3.6682 'International Tables Vol C Tables 4.2.6.8 and 6.1.1.4'
Pt Pt -1.7033 8.3905 'International Tables Vol C Tables 4.2.6.8 and 6.1.1.4'
Si Si 0.0817 0.0704 'International Tables Vol C Tables 4.2.6.8 and 6.1.1.4'

loop_
_geom_angle_atom_site_label_1
_geom_angle_atom_site_label_2
_geom_angle_atom_site_label_3
_geom_angle
_geom_angle_site_symmetry_1
_geom_angle_site_symmetry_3
Si2 Eu1 Si2 153(2) 5 5_455
Si2 Eu1 Si1 100.2(8) 5 9_565
Si2 Eu1 Si1 100.2(8) 5_455 9_565
Si2 Eu1 Si1 100.2(8) 5 9_566
Si2 Eu1 Si1 100.2(8) 5_455 9_566
Si1 Eu1 Si1 79.8(6) 9_565 9_566
Si2 Eu1 Pt1 137.6(3) 5 13_455
Si2 Eu1 Pt1 55.8(6) 5_455 13_455
Si1 Eu1 Pt1 45.28(11) 9_565 13_455
Si1 Eu1 Pt1 96.5(2) 9_566 13_455
Pt21 Eu1 Pt1 137.6(3) 5 13_455
Pt21 Eu1 Pt1 55.8(6) 5_455 13_455
Pt21 Eu1 Pt1 156.9(4) 13_556 13_455
Pt21 Eu1 Pt1 68.3(4) 13_455 13_455
Pt21 Eu1 Pt1 104.13(12) 13_456 13_455
Pt21 Eu1 Pt1 107.84(10) 13 13_455
Si2 Eu1 Pt1 55.8(6) 5 13_556
Si2 Eu1 Pt1 137.6(3) 5_455 13_556
Si1 Eu1 Pt1 96.5(2) 9_565 13_556
Si1 Eu1 Pt1 45.28(11) 9_566 13_556
Pt21 Eu1 Pt1 55.8(6) 5 13_556
Pt21 Eu1 Pt1 137.6(3) 5_455 13_556
Pt21 Eu1 Pt1 68.3(4) 13_556 13_556
Pt21 Eu1 Pt1 156.9(4) 13_455 13_556
Pt21 Eu1 Pt1 107.84(10) 13_456 13_556
Pt21 Eu1 Pt1 104.13(12) 13 13_556
Pt1 Eu1 Pt1 134.75(15) 13_455 13_556
Si1 Pt1 Si1 121.5(11) 9_566 9_565
Si1 Pt1 Si1 76.12(6) 9_566 5_545
Si1 Pt1 Si1 76.12(6) 9_565 5_545
Si1 Pt1 Si1 76.12(6) 9_566 5_445
Si1 Pt1 Si1 76.12(6) 9_565 5_445
Si1 Pt1 Si1 121.2(10) 5_545 5_445
Si1 Pt1 Si2 168.8(8) 9_566 9
Si1 Pt1 Si2 69.7(8) 9_565 9
Si1 Pt1 Si2 108.6(4) 5_545 9
Si1 Pt1 Si2 108.6(4) 5_445 9
Si1 Pt1 Si2 69.7(8) 9_566 9_556
Si1 Pt1 Si2 168.8(8) 9_565 9_556
Si1 Pt1 Si2 108.6(4) 5_545 9_556
Si1 Pt1 Si2 108.6(4) 5_445 9_556
Si2 Pt1 Si2 99.1(13) 9 9_556
Si1 Pt1 Eu1 138.04(3) 9_566 13_455
Si1 Pt1 Eu1 68.4(4) 9_565 13_455
Si1 Pt1 Eu1 140.45(2) 5_545 13_455
Si1 Pt1 Eu1 66.9(4) 5_445 13_455
Si2 Pt1 Eu1 42.76(12) 9 13_455
Si2 Pt1 Eu1 103.6(5) 9_556 13_455
Si1 Pt1 Eu1 68.4(4) 9_566 13_556
Si1 Pt1 Eu1 138.04(3) 9_565 13_556
Si1 Pt1 Eu1 66.9(4) 5_545 13_556
Si1 Pt1 Eu1 140.45(2) 5_445 13_556
Si2 Pt1 Eu1 103.6(5) 9 13_556
Si2 Pt1 Eu1 42.76(12) 9_556 13_556
Eu1 Pt1 Eu1 134.75(15) 13_455 13_556
Si1 Pt1 Eu1 68.4(4) 9_566 13_456
Si1 Pt1 Eu1 138.04(3) 9_565 13_456
Si1 Pt1 Eu1 140.45(2) 5_545 13_456
Si1 Pt1 Eu1 66.9(4) 5_445 13_456
Si2 Pt1 Eu1 103.6(5) 9 13_456
Si2 Pt1 Eu1 42.76(12) 9_556 13_456
Eu1 Pt1 Eu1 79.10(5) 13_455 13_456
Eu1 Pt1 Eu1 83.86(5) 13_556 13_456
Si1 Pt1 Eu1 138.04(3) 9_566 13
Si1 Pt1 Eu1 68.4(4) 9_565 13
Si1 Pt1 Eu1 66.9(4) 5_545 13
Si1 Pt1 Eu1 140.45(2) 5_445 13
Si2 Pt1 Eu1 42.76(12) 9 13
Si2 Pt1 Eu1 103.6(5) 9_556 13
Eu1 Pt1 Eu1 83.86(5) 13_455 13
Eu1 Pt1 Eu1 79.10(5) 13_556 13
Eu1 Pt1 Eu1 134.75(15) 13_456 13
Si1 Pt1 Eu1 60.8(5) 9_566 .
Si1 Pt1 Eu1 60.8(5) 9_565 .
Si1 Pt1 Eu1 60.6(5) 5_545 .
Si1 Pt1 Eu1 60.6(5) 5_445 .
Si2 Pt1 Eu1 130.4(6) 9 .
Si2 Pt1 Eu1 130.4(6) 9_556 .
Eu1 Pt1 Eu1 112.63(7) 13_455 .
Eu1 Pt1 Eu1 112.63(7) 13_556 .
Eu1 Pt1 Eu1 112.63(7) 13_456 .
Eu1 Pt1 Eu1 112.63(7) 13 .
Pt1 Si1 Pt1 121.5(11) 9_566 9_565
Pt1 Si1 Pt1 103.88(6) 9_566 5_455
Pt1 Si1 Pt1 103.88(6) 9_565 5_455
Pt1 Si1 Pt1 103.88(6) 9_566 5
Pt1 Si1 Pt1 103.88(6) 9_565 5
Pt1 Si1 Pt1 121.2(10) 5_455 5
Pt1 Si1 Eu1 159.1(8) 9_566 9_565
Pt1 Si1 Eu1 79.3(3) 9_565 9_565
Pt1 Si1 Eu1 67.9(5) 5_455 9_565
Pt1 Si1 Eu1 67.9(5) 5 9_565
Pt1 Si1 Eu1 79.3(3) 9_566 9_566
Pt1 Si1 Eu1 159.1(8) 9_565 9_566
Pt1 Si1 Eu1 67.9(5) 5_455 9_566
Pt1 Si1 Eu1 67.9(5) 5 9_566
Eu1 Si1 Eu1 79.8(6) 9_565 9_566
Pt1 Si1 Eu1 68.7(5) 9_566 5
Pt1 Si1 Eu1 68.7(5) 9_565 5
Pt1 Si1 Eu1 161.5(8) 5_455 5
Pt1 Si1 Eu1 77.4(2) 5 5
Eu1 Si1 Eu1 124.73(6) 9_565 5
Eu1 Si1 Eu1 124.73(6) 9_566 5
Pt1 Si1 Eu1 68.7(5) 9_566 5_455
Pt1 Si1 Eu1 68.7(5) 9_565 5_455
Pt1 Si1 Eu1 77.4(2) 5_455 5_455
Pt1 Si1 Eu1 161.5(8) 5 5_455
Eu1 Si1 Eu1 124.73(6) 9_565 5_455
Eu1 Si1 Eu1 124.73(6) 9_566 5_455
Eu1 Si1 Eu1 84.1(6) 5 5_455
Eu1 Si2 Eu1 153(2) 5_445 5_545
Pt21 Si2 Pt1 169.4(15) 9_556 9
Pt21 Si2 Pt1 91.5(2) 9 9
Eu1 Si2 Pt1 81.4(7) 5_445 9
Eu1 Si2 Pt1 81.4(7) 5_545 9
Eu1 Si2 Pt1 81.4(7) 5_445 9_556
Eu1 Si2 Pt1 81.4(7) 5_545 9_556
Pt1 Si2 Pt1 99.1(13) 9 9_556

loop_
_geom_bond_atom_site_label_1
_geom_bond_atom_site_label_2
_geom_bond_distance
_geom_bond_site_symmetry_2
Eu1 Si2 2.238(9) 5
Eu1 Si2 2.238(9) 5_455
Eu1 Si1 3.236(19) 9_565
Eu1 Si1 3.236(19) 9_566
Eu1 Pt1 3.2599(17) 13_455
Eu1 Pt1 3.2599(17) 13_556
Pt1 Si1 2.379(13) 9_566
Pt1 Si1 2.379(13) 9_565
Pt1 Si1 2.501(12) 5_545
Pt1 Si1 2.501(12) 5_445
Pt1 Si2 2.73(3) 9
Pt1 Si2 2.73(3) 9_556
Pt1 Eu1 3.2599(17) 13_455
Pt1 Eu1 3.2599(17) 13_556
Pt1 Eu1 3.2599(17) 13_456
Pt1 Eu1 3.2599(17) 13
Si1 Pt1 2.379(13) 9_566
Si1 Pt1 2.379(13) 9_565
Si1 Pt1 2.501(12) 5_455
Si1 Pt1 2.501(12) 5
Si1 Eu1 3.236(19) 9_565
Si1 Eu1 3.236(19) 9_566
Si1 Eu1 3.253(19) 5
Si1 Eu1 3.253(19) 5_455
Si2 Eu1 2.238(9) 5_445
Si2 Eu1 2.238(9) 5_545
Si2 Pt1 2.73(3) 9
Si2 Pt1 2.73(3) 9_556
